data_4064561
loop_
_publ_author_name
'Chuchuryukin, Alexey V.'
'Huang, Rubin'
'Lutz, Martin'
'Chadwick, John C.'
'Spek, Anthony L.'
'van Koten, Gerard'

_publ_section_title
;
 NCN-Pincer Metal Complexes (Ti, Cr, V, Zr, Hf, and Nb) of the Phebox
 Ligand (S,S)-2,6-Bis(4&#x2032;-isopropyl-2&#x2032;-oxazolinyl)phenyl
;
_journal_issue 10
_journal_name_full Organometallics
_journal_page_first 2819
_journal_paper_doi 10.1021/om200170b
_journal_volume 30
_journal_year 2011
_chemical_absolute_configuration ad
_chemical_formula_moiety 'C21 H30 Cl2 N2 O3 Ti'
_chemical_formula_sum 'C21 H30 Cl2 N2 O3 Ti'
_chemical_formula_weight 477.27
_chemical_name_systematic
; 
 ? 
;
_space_group_IT_number 19
_symmetry_cell_setting orthorhombic
_symmetry_space_group_name_Hall 'P 2ac 2ab'
_symmetry_space_group_name_H-M 'P 21 21 21'
_atom_sites_solution_hydrogens difmap
_atom_sites_solution_primary direct
_atom_sites_solution_secondary difmap
_audit_creation_method SHELXL-97
_cell_angle_alpha 90.00
_cell_angle_beta 90.00
_cell_angle_gamma 90.00
_cell_formula_units_Z 4
_cell_length_a 10.5265(3)
_cell_length_b 12.8693(3)
_cell_length_c 16.8844(5)
_cell_measurement_reflns_used 127
_cell_measurement_temperature 150(2)
_cell_measurement_theta_max 20.20
_cell_measurement_theta_min 3.16
_cell_volume 2287.31(11)
_computing_cell_refinement Dirax
_computing_data_collection 'Nonius COLLECT'
_computing_data_reduction 'EvalCCD, Sortav'
_computing_structure_refinement 'SHELXL-97 (Sheldrick, 1997)'
_computing_structure_solution 'SHELXS-97 (Sheldrick, 1990)'
_diffrn_ambient_temperature 150(2)
_diffrn_measured_fraction_theta_full 1.000
_diffrn_measured_fraction_theta_max 1.000
_diffrn_measurement_device_type 'Nonius KappaCCD'
_diffrn_radiation_monochromator graphite
_diffrn_radiation_source 'rotating anode'
_diffrn_radiation_type MoK\a
_diffrn_radiation_wavelength 0.71073
_diffrn_reflns_av_R_equivalents 0.0563
_diffrn_reflns_av_sigmaI/netI 0.0437
_diffrn_reflns_limit_h_max 12
_diffrn_reflns_limit_h_min -12
_diffrn_reflns_limit_k_max 15
_diffrn_reflns_limit_k_min -15
_diffrn_reflns_limit_l_max 20
_diffrn_reflns_limit_l_min -20
_diffrn_reflns_number 22092
_diffrn_reflns_theta_full 25.50
_diffrn_reflns_theta_max 25.50
_diffrn_reflns_theta_min 1.99
_exptl_absorpt_coefficient_mu 0.632
_exptl_absorpt_correction_T_max 0.89
_exptl_absorpt_correction_T_min 0.74
_exptl_absorpt_correction_type multi-scan
_exptl_absorpt_process_details SortAV
_exptl_crystal_colour yellow
_exptl_crystal_density_diffrn 1.386
_exptl_crystal_density_method 'not measured'
_exptl_crystal_description needle
_exptl_crystal_F_000 1000
_exptl_crystal_size_max 0.50
_exptl_crystal_size_mid 0.25
_exptl_crystal_size_min 0.18
_refine_diff_density_max 0.601
_refine_diff_density_min -0.245
_refine_diff_density_rms 0.060
_refine_ls_abs_structure_details 'Flack H D (1983), Acta Cryst. A39, 876-881'
_refine_ls_abs_structure_Flack -0.02(3)
_refine_ls_extinction_method none
_refine_ls_goodness_of_fit_ref 1.091
_refine_ls_hydrogen_treatment constr
_refine_ls_matrix_type full
_refine_ls_number_parameters 268
_refine_ls_number_reflns 4262
_refine_ls_number_restraints 0
_refine_ls_restrained_S_all 1.091
_refine_ls_R_factor_all 0.0481
_refine_ls_R_factor_gt 0.0364
_refine_ls_shift/su_max 0.001
_refine_ls_shift/su_mean 0.000
_refine_ls_structure_factor_coef Fsqd
_refine_ls_weighting_details 'calc w=1/[\s^2^(Fo^2^)+(0.0382P)^2^+1.0120P] where P=(Fo^2^+2Fc^2^)/3'
_refine_ls_weighting_scheme calc
_refine_ls_wR_factor_gt 0.0810
_refine_ls_wR_factor_ref 0.0859
_reflns_number_gt 3718
_reflns_number_total 4262
_reflns_threshold_expression I>2\s(I)
_cod_data_source_file om200170b_si_001.cif
_cod_data_source_block s3390a
_cod_database_code 4064561

loop_
_symmetry_equiv_pos_as_xyz
'x, y, z'
'-x+1/2, -y, z+1/2'
'x+1/2, -y+1/2, -z'
'-x, y+1/2, -z+1/2'

loop_
_atom_site_label
_atom_site_type_symbol
_atom_site_fract_x
_atom_site_fract_y
_atom_site_fract_z
_atom_site_U_iso_or_equiv
_atom_site_adp_type
_atom_site_occupancy
_atom_site_symmetry_multiplicity
_atom_site_calc_flag
_atom_site_refinement_flags
Ti1 Ti 0.64273(5) 0.49068(4) 0.10643(3) 0.01698(13) Uani 1 1 d .
Cl1 Cl 0.62516(7) 0.54668(6) 0.24296(4) 0.02765(19) Uani 1 1 d .
Cl2 Cl 0.42263(7) 0.52441(7) 0.09847(5) 0.0347(2) Uani 1 1 d .
O1 O 0.65958(18) 0.45906(14) 0.00468(11) 0.0213(5) Uani 1 1 d .
O2 O 0.8930(2) 0.74797(16) 0.07188(13) 0.0305(6) Uani 1 1 d .
O3 O 0.8145(2) 0.22625(16) 0.21452(14) 0.0296(6) Uani 1 1 d .
N1 N 0.7227(2) 0.64387(18) 0.08410(14) 0.0203(6) Uani 1 1 d .
N2 N 0.6788(2) 0.33436(18) 0.15240(14) 0.0197(6) Uani 1 1 d .
C1 C 0.8410(3) 0.4832(2) 0.13418(16) 0.0196(6) Uani 1 1 d .
C2 C 0.8925(3) 0.3939(2) 0.16556(18) 0.0213(7) Uani 1 1 d .
C3 C 1.0209(3) 0.3877(3) 0.1857(2) 0.0293(8) Uani 1 1 d .
H3 H 1.0551 0.3262 0.2083 0.035 Uiso 1 1 calc R
C4 C 1.0979(3) 0.4740(3) 0.17177(19) 0.0325(8) Uani 1 1 d .
H4 H 1.1859 0.4704 0.1838 0.039 Uiso 1 1 calc R
C5 C 1.0478(3) 0.5651(3) 0.1406(2) 0.0296(8) Uani 1 1 d .
H5 H 1.1007 0.6238 0.1321 0.036 Uiso 1 1 calc R
C6 C 0.9191(3) 0.5694(2) 0.12205(18) 0.0246(7) Uani 1 1 d .
C7 C 0.8433(3) 0.6554(2) 0.09236(17) 0.0222(7) Uani 1 1 d .
C8 C 0.7879(3) 0.8032(2) 0.0323(2) 0.0308(8) Uani 1 1 d .
H8A H 0.7967 0.7994 -0.0260 0.037 Uiso 1 1 calc R
H8B H 0.7855 0.8771 0.0485 0.037 Uiso 1 1 calc R
C9 C 0.6688(3) 0.7462(2) 0.05982(18) 0.0223(7) Uani 1 1 d .
H9 H 0.6101 0.7361 0.0139 0.027 Uiso 1 1 calc R
C10 C 0.5964(3) 0.7980(2) 0.12811(19) 0.0264(7) Uani 1 1 d .
H10 H 0.5331 0.7466 0.1484 0.032 Uiso 1 1 calc R
C11 C 0.5228(4) 0.8908(2) 0.0958(2) 0.0380(9) Uani 1 1 d .
H11A H 0.5823 0.9409 0.0726 0.057 Uiso 1 1 calc R
H11B H 0.4758 0.9242 0.1390 0.057 Uiso 1 1 calc R
H11C H 0.4631 0.8672 0.0551 0.057 Uiso 1 1 calc R
C12 C 0.6817(3) 0.8282(3) 0.1967(2) 0.0347(9) Uani 1 1 d .
H12A H 0.7215 0.7657 0.2187 0.052 Uiso 1 1 calc R
H12B H 0.6309 0.8625 0.2377 0.052 Uiso 1 1 calc R
H12C H 0.7477 0.8759 0.1779 0.052 Uiso 1 1 calc R
C13 C 0.7927(3) 0.3159(2) 0.17684(18) 0.0226(7) Uani 1 1 d .
C14 C 0.6894(3) 0.1763(3) 0.2229(2) 0.0344(9) Uani 1 1 d .
H14A H 0.6613 0.1771 0.2788 0.041 Uiso 1 1 calc R
H14B H 0.6924 0.1034 0.2042 0.041 Uiso 1 1 calc R
C15 C 0.5999(3) 0.2410(2) 0.17127(19) 0.0254(7) Uani 1 1 d .
H15 H 0.5249 0.2629 0.2036 0.031 Uiso 1 1 calc R
C16 C 0.5533(3) 0.1826(2) 0.0978(2) 0.0278(7) Uani 1 1 d .
H16 H 0.5193 0.1144 0.1166 0.033 Uiso 1 1 calc R
C17 C 0.4447(3) 0.2382(3) 0.0570(2) 0.0386(9) Uani 1 1 d .
H17A H 0.3766 0.2513 0.0953 0.058 Uiso 1 1 calc R
H17B H 0.4122 0.1948 0.0138 0.058 Uiso 1 1 calc R
H17C H 0.4751 0.3044 0.0355 0.058 Uiso 1 1 calc R
C18 C 0.6615(4) 0.1585(3) 0.0406(2) 0.0405(9) Uani 1 1 d .
H18A H 0.6285 0.1191 -0.0046 0.061 Uiso 1 1 calc R
H18B H 0.7265 0.1173 0.0678 0.061 Uiso 1 1 calc R
H18C H 0.6991 0.2237 0.0218 0.061 Uiso 1 1 calc R
C19 C 0.6754(3) 0.4629(2) -0.07848(18) 0.0287(8) Uani 1 1 d .
H19 H 0.7643 0.4413 -0.0912 0.034 Uiso 1 1 calc R
C20 C 0.6565(4) 0.5723(3) -0.1077(2) 0.0396(9) Uani 1 1 d .
H20A H 0.5682 0.5933 -0.0987 0.059 Uiso 1 1 calc R
H20B H 0.6756 0.5755 -0.1645 0.059 Uiso 1 1 calc R
H20C H 0.7135 0.6192 -0.0789 0.059 Uiso 1 1 calc R
C21 C 0.5860(5) 0.3879(3) -0.1175(2) 0.0713(15) Uani 1 1 d .
H21A H 0.6029 0.3175 -0.0980 0.107 Uiso 1 1 calc R
H21B H 0.5985 0.3900 -0.1750 0.107 Uiso 1 1 calc R
H21C H 0.4982 0.4072 -0.1050 0.107 Uiso 1 1 calc R

loop_
_atom_site_aniso_label
_atom_site_aniso_U_11
_atom_site_aniso_U_22
_atom_site_aniso_U_33
_atom_site_aniso_U_23
_atom_site_aniso_U_13
_atom_site_aniso_U_12
Ti1 0.0163(2) 0.0142(3) 0.0204(3) 0.0013(2) -0.0003(2) -0.0013(2)
Cl1 0.0329(4) 0.0297(4) 0.0203(4) -0.0012(3) 0.0017(3) 0.0036(3)
Cl2 0.0201(4) 0.0418(5) 0.0423(5) -0.0066(4) -0.0047(3) 0.0083(3)
O1 0.0196(11) 0.0186(10) 0.0256(11) 0.0032(8) -0.0045(9) -0.0059(8)
O2 0.0296(13) 0.0222(12) 0.0398(13) 0.0037(10) 0.0060(10) -0.0085(9)
O3 0.0326(13) 0.0185(11) 0.0376(13) 0.0091(10) -0.0021(10) 0.0072(10)
N1 0.0229(14) 0.0156(12) 0.0225(15) 0.0010(10) 0.0032(11) -0.0012(10)
N2 0.0222(14) 0.0127(12) 0.0243(14) 0.0009(10) -0.0004(11) 0.0006(10)
C1 0.0162(14) 0.0220(15) 0.0206(14) -0.0027(12) -0.0002(12) -0.0001(12)
C2 0.0225(17) 0.0207(16) 0.0208(15) -0.0033(12) -0.0014(13) 0.0027(13)
C3 0.0244(18) 0.030(2) 0.0330(19) -0.0025(15) -0.0045(15) 0.0069(15)
C4 0.0195(16) 0.044(2) 0.0339(18) -0.0023(16) -0.0063(14) -0.0019(16)
C5 0.0206(17) 0.0325(19) 0.0357(19) -0.0055(16) 0.0005(14) -0.0067(14)
C6 0.0238(16) 0.0269(16) 0.0230(17) -0.0030(14) -0.0016(14) -0.0043(13)
C7 0.0248(17) 0.0186(15) 0.0232(16) 0.0002(13) 0.0025(14) -0.0081(13)
C8 0.039(2) 0.0173(16) 0.036(2) 0.0040(15) 0.0068(16) -0.0018(15)
C9 0.0287(18) 0.0114(15) 0.0267(17) 0.0014(12) 0.0015(14) 0.0001(12)
C10 0.0340(18) 0.0158(15) 0.0294(17) -0.0017(13) 0.0060(14) -0.0050(13)
C11 0.046(2) 0.0231(18) 0.045(2) -0.0059(17) 0.0010(19) 0.0064(15)
C12 0.037(2) 0.0325(19) 0.035(2) -0.0062(16) 0.0034(16) -0.0086(16)
C13 0.0244(18) 0.0222(17) 0.0212(16) 0.0007(13) 0.0048(14) 0.0070(14)
C14 0.039(2) 0.0230(18) 0.041(2) 0.0130(16) 0.0070(17) 0.0007(15)
C15 0.0287(18) 0.0196(16) 0.0280(17) 0.0041(13) 0.0080(14) -0.0008(14)
C16 0.0288(18) 0.0171(15) 0.0374(19) 0.0009(15) 0.0048(16) -0.0064(12)
C17 0.038(2) 0.031(2) 0.046(2) 0.0023(17) -0.0072(18) -0.0102(16)
C18 0.044(2) 0.0320(19) 0.045(2) -0.0104(17) 0.0099(19) -0.0080(17)
C19 0.0328(18) 0.0284(18) 0.0250(16) -0.0005(14) 0.0015(13) 0.0018(14)
C20 0.059(2) 0.0382(19) 0.0215(17) 0.0034(16) 0.0022(19) 0.0107(17)
C21 0.121(4) 0.061(3) 0.032(2) -0.007(2) -0.010(3) -0.047(3)

loop_
_atom_type_symbol
_atom_type_description
_atom_type_scat_dispersion_real
_atom_type_scat_dispersion_imag
_atom_type_scat_source
C C 0.0033 0.0016 'International Tables Vol C Tables 4.2.6.8 and 6.1.1.4'
H H 0.0000 0.0000 'International Tables Vol C Tables 4.2.6.8 and 6.1.1.4'
Cl Cl 0.1484 0.1585 'International Tables Vol C Tables 4.2.6.8 and 6.1.1.4'
N N 0.0061 0.0033 'International Tables Vol C Tables 4.2.6.8 and 6.1.1.4'
O O 0.0106 0.0060 'International Tables Vol C Tables 4.2.6.8 and 6.1.1.4'
Ti Ti 0.2776 0.4457 'International Tables Vol C Tables 4.2.6.8 and 6.1.1.4'

loop_
_geom_angle_atom_site_label_1
_geom_angle_atom_site_label_2
_geom_angle_atom_site_label_3
_geom_angle
O1 Ti1 C1 95.98(10)
O1 Ti1 N1 90.08(9)
C1 Ti1 N1 72.63(10)
O1 Ti1 N2 96.61(9)
C1 Ti1 N2 73.26(10)
N1 Ti1 N2 145.73(10)
O1 Ti1 Cl2 94.89(7)
C1 Ti1 Cl2 167.74(8)
N1 Ti1 Cl2 101.73(7)
N2 Ti1 Cl2 111.07(7)
O1 Ti1 Cl1 175.76(7)
C1 Ti1 Cl1 83.08(8)
N1 Ti1 Cl1 85.69(7)
N2 Ti1 Cl1 87.09(7)
Cl2 Ti1 Cl1 85.67(3)
C19 O1 Ti1 164.69(19)
C7 O2 C8 104.5(2)
C13 O3 C14 105.6(2)
C7 N1 C9 107.7(2)
C7 N1 Ti1 117.89(19)
C9 N1 Ti1 134.42(19)
C13 N2 C15 107.5(3)
C13 N2 Ti1 116.4(2)
C15 N2 Ti1 135.8(2)
C2 C1 C6 119.2(3)
C2 C1 Ti1 120.4(2)
C6 C1 Ti1 120.4(2)
C1 C2 C3 121.5(3)
C1 C2 C13 109.9(3)
C3 C2 C13 128.5(3)
C4 C3 C2 118.4(3)
C4 C3 H3 120.8
C2 C3 H3 120.8
C5 C4 C3 121.0(3)
C5 C4 H4 119.5
C3 C4 H4 119.5
C4 C5 C6 119.2(3)
C4 C5 H5 120.4
C6 C5 H5 120.4
C5 C6 C1 120.6(3)
C5 C6 C7 129.9(3)
C1 C6 C7 109.4(3)
N1 C7 O2 117.2(3)
N1 C7 C6 119.4(3)
O2 C7 C6 123.3(3)
O2 C8 C9 104.3(2)
O2 C8 H8A 110.9
C9 C8 H8A 110.9
O2 C8 H8B 110.9
C9 C8 H8B 110.9
H8A C8 H8B 108.9
N1 C9 C8 101.2(2)
N1 C9 C10 111.5(2)
C8 C9 C10 115.4(3)
N1 C9 H9 109.5
C8 C9 H9 109.5
C10 C9 H9 109.5
C12 C10 C11 111.9(3)
C12 C10 C9 113.1(3)
C11 C10 C9 108.9(3)
C12 C10 H10 107.6
C11 C10 H10 107.6
C9 C10 H10 107.6
C10 C11 H11A 109.5
C10 C11 H11B 109.5
H11A C11 H11B 109.5
C10 C11 H11C 109.5
H11A C11 H11C 109.5
H11B C11 H11C 109.5
C10 C12 H12A 109.5
C10 C12 H12B 109.5
H12A C12 H12B 109.5
C10 C12 H12C 109.5
H12A C12 H12C 109.5
H12B C12 H12C 109.5
N2 C13 O3 118.1(3)
N2 C13 C2 119.9(3)
O3 C13 C2 122.0(3)
O3 C14 C15 105.0(2)
O3 C14 H14A 110.7
C15 C14 H14A 110.7
O3 C14 H14B 110.7
C15 C14 H14B 110.7
H14A C14 H14B 108.8
N2 C15 C14 102.5(3)
N2 C15 C16 113.6(2)
C14 C15 C16 113.1(3)
N2 C15 H15 109.2
C14 C15 H15 109.2
C16 C15 H15 109.2
C17 C16 C18 111.8(3)
C17 C16 C15 112.3(3)
C18 C16 C15 111.9(3)
C17 C16 H16 106.8
C18 C16 H16 106.8
C15 C16 H16 106.8
C16 C17 H17A 109.5
C16 C17 H17B 109.5
H17A C17 H17B 109.5
C16 C17 H17C 109.5
H17A C17 H17C 109.5
H17B C17 H17C 109.5
C16 C18 H18A 109.5
C16 C18 H18B 109.5
H18A C18 H18B 109.5
C16 C18 H18C 109.5
H18A C18 H18C 109.5
H18B C18 H18C 109.5
O1 C19 C21 109.8(3)
O1 C19 C20 110.1(2)
C21 C19 C20 112.0(3)
O1 C19 H19 108.3
C21 C19 H19 108.3
C20 C19 H19 108.3
C19 C20 H20A 109.5
C19 C20 H20B 109.5
H20A C20 H20B 109.5
C19 C20 H20C 109.5
H20A C20 H20C 109.5
H20B C20 H20C 109.5
C19 C21 H21A 109.5
C19 C21 H21B 109.5
H21A C21 H21B 109.5
C19 C21 H21C 109.5
H21A C21 H21C 109.5
H21B C21 H21C 109.5

loop_
_geom_bond_atom_site_label_1
_geom_bond_atom_site_label_2
_geom_bond_distance
Ti1 O1 1.774(2)
Ti1 C1 2.141(3)
Ti1 N1 2.177(2)
Ti1 N2 2.190(2)
Ti1 Cl2 2.3610(9)
Ti1 Cl1 2.4223(8)
O1 C19 1.415(4)
O2 C7 1.346(3)
O2 C8 1.475(4)
O3 C13 1.337(4)
O3 C14 1.472(4)
N1 C7 1.285(4)
N1 C9 1.492(4)
N2 C13 1.290(4)
N2 C15 1.495(4)
C1 C2 1.376(4)
C1 C6 1.395(4)
C2 C3 1.396(4)
C2 C13 1.466(4)
C3 C4 1.394(5)
C3 H3 0.9500
C4 C5 1.389(5)
C4 H4 0.9500
C5 C6 1.391(4)
C5 H5 0.9500
C6 C7 1.454(4)
C8 C9 1.525(4)
C8 H8A 0.9900
C8 H8B 0.9900
C9 C10 1.534(4)
C9 H9 1.0000
C10 C12 1.515(5)
C10 C11 1.525(5)
C10 H10 1.0000
C11 H11A 0.9800
C11 H11B 0.9800
C11 H11C 0.9800
C12 H12A 0.9800
C12 H12B 0.9800
C12 H12C 0.9800
C14 C15 1.529(5)
C14 H14A 0.9900
C14 H14B 0.9900
C15 C16 1.530(5)
C15 H15 1.0000
C16 C17 1.514(5)
C16 C18 1.526(5)
C16 H16 1.0000
C17 H17A 0.9800
C17 H17B 0.9800
C17 H17C 0.9800
C18 H18A 0.9800
C18 H18B 0.9800
C18 H18C 0.9800
C19 C21 1.501(5)
C19 C20 1.504(4)
C19 H19 1.0000
C20 H20A 0.9800
C20 H20B 0.9800
C20 H20C 0.9800
C21 H21A 0.9800
C21 H21B 0.9800
C21 H21C 0.9800

loop_
_geom_torsion_atom_site_label_1
_geom_torsion_atom_site_label_2
_geom_torsion_atom_site_label_3
_geom_torsion_atom_site_label_4
_geom_torsion
C1 Ti1 O1 C19 -90.8(7)
N1 Ti1 O1 C19 -18.2(7)
N2 Ti1 O1 C19 -164.5(7)
Cl2 Ti1 O1 C19 83.6(7)
O1 Ti1 N1 C7 -92.1(2)
C1 Ti1 N1 C7 4.1(2)
N2 Ti1 N1 C7 9.8(3)
Cl2 Ti1 N1 C7 172.9(2)
Cl1 Ti1 N1 C7 88.2(2)
O1 Ti1 N1 C9 87.9(3)
C1 Ti1 N1 C9 -175.9(3)
N2 Ti1 N1 C9 -170.2(2)
Cl2 Ti1 N1 C9 -7.1(3)
Cl1 Ti1 N1 C9 -91.8(3)
O1 Ti1 N2 C13 98.0(2)
C1 Ti1 N2 C13 3.7(2)
N1 Ti1 N2 C13 -2.0(3)
Cl2 Ti1 N2 C13 -164.2(2)
Cl1 Ti1 N2 C13 -80.0(2)
O1 Ti1 N2 C15 -89.6(3)
C1 Ti1 N2 C15 176.1(3)
N1 Ti1 N2 C15 170.5(2)
Cl2 Ti1 N2 C15 8.3(3)
Cl1 Ti1 N2 C15 92.5(3)
O1 Ti1 C1 C2 -96.0(2)
N1 Ti1 C1 C2 175.8(2)
N2 Ti1 C1 C2 -0.8(2)
Cl2 Ti1 C1 C2 111.7(4)
Cl1 Ti1 C1 C2 88.2(2)
O1 Ti1 C1 C6 85.2(2)
N1 Ti1 C1 C6 -3.0(2)
N2 Ti1 C1 C6 -179.6(3)
Cl2 Ti1 C1 C6 -67.1(5)
Cl1 Ti1 C1 C6 -90.6(2)
C6 C1 C2 C3 0.2(5)
Ti1 C1 C2 C3 -178.7(2)
C6 C1 C2 C13 177.1(3)
Ti1 C1 C2 C13 -1.7(3)
C1 C2 C3 C4 -1.3(5)
C13 C2 C3 C4 -177.7(3)
C2 C3 C4 C5 1.7(5)
C3 C4 C5 C6 -1.0(5)
C4 C5 C6 C1 -0.2(5)
C4 C5 C6 C7 177.1(3)
C2 C1 C6 C5 0.6(4)
Ti1 C1 C6 C5 179.5(2)
C2 C1 C6 C7 -177.2(3)
Ti1 C1 C6 C7 1.6(3)
C9 N1 C7 O2 -5.5(4)
Ti1 N1 C7 O2 174.47(19)
C9 N1 C7 C6 175.1(3)
Ti1 N1 C7 C6 -4.9(4)
C8 O2 C7 N1 -9.3(3)
C8 O2 C7 C6 170.1(3)
C5 C6 C7 N1 -175.4(3)
C1 C6 C7 N1 2.2(4)
C5 C6 C7 O2 5.3(5)
C1 C6 C7 O2 -177.1(3)
C7 O2 C8 C9 19.3(3)
C7 N1 C9 C8 17.0(3)
Ti1 N1 C9 C8 -163.0(2)
C7 N1 C9 C10 -106.2(3)
Ti1 N1 C9 C10 73.8(3)
O2 C8 C9 N1 -21.6(3)
O2 C8 C9 C10 98.9(3)
N1 C9 C10 C12 65.7(3)
C8 C9 C10 C12 -49.0(4)
N1 C9 C10 C11 -169.3(3)
C8 C9 C10 C11 76.0(3)
C15 N2 C13 O3 -2.9(4)
Ti1 N2 C13 O3 171.6(2)
C15 N2 C13 C2 179.4(3)
Ti1 N2 C13 C2 -6.1(4)
C14 O3 C13 N2 -4.9(4)
C14 O3 C13 C2 172.7(3)
C1 C2 C13 N2 5.1(4)
C3 C2 C13 N2 -178.2(3)
C1 C2 C13 O3 -172.5(3)
C3 C2 C13 O3 4.2(5)
C13 O3 C14 C15 10.2(3)
C13 N2 C15 C14 8.9(3)
Ti1 N2 C15 C14 -164.0(2)
C13 N2 C15 C16 -113.3(3)
Ti1 N2 C15 C16 73.7(3)
O3 C14 C15 N2 -11.4(3)
O3 C14 C15 C16 111.2(3)
N2 C15 C16 C17 -75.8(3)
C14 C15 C16 C17 168.0(3)
N2 C15 C16 C18 50.9(4)
C14 C15 C16 C18 -65.3(3)
Ti1 O1 C19 C21 -137.4(7)
Ti1 O1 C19 C20 -13.7(9)
